data_4033292
loop_
_publ_author_name
'Thaharn, Watcharaporn'
'Soorukram, Darunee'
'Kuhakarn, Chutima'
'Reutrakul, Vichai'
'Pohmakotr, Manat'

_publ_section_title
;
 Synthesis of C2-Symmetric gem-Difluoromethylenated Angular Triquinanes.
;
_journal_name_full 'The Journal of organic chemistry'
_journal_paper_doi 10.1021/acs.joc.7b02777
_journal_year 2017
_chemical_formula_moiety 'C21 H26 F4 O2'
_chemical_formula_sum 'C20.5 H26 F3.85 O2'
_chemical_formula_weight 377.61
_space_group_crystal_system monoclinic
_space_group_IT_number 14
_space_group_name_Hall '-P 2ybc'
_space_group_name_H-M_alt 'P 1 21/c 1'
_symmetry_space_group_name_Hall '-P 2ybc'
_symmetry_space_group_name_H-M 'P 1 21/c 1'
_atom_sites_solution_hydrogens mixed
_atom_sites_solution_primary dual
_audit_creation_date 2017-07-25
_audit_creation_method
;
Olex2 1.2
(compiled 2017.03.28 svn.r3405 for OlexSys, GUI svn.r5337)
;
_cell_angle_alpha 90
_cell_angle_beta 110.3640(10)
_cell_angle_gamma 90
_cell_formula_units_Z 4
_cell_length_a 8.5396(3)
_cell_length_b 22.9076(9)
_cell_length_c 10.1423(4)
_cell_measurement_reflns_used 9510
_cell_measurement_temperature 100
_cell_measurement_theta_max 72.230
_cell_measurement_theta_min 5.795
_cell_volume 1860.05(12)
_computing_cell_refinement 'SAINT v8.37A (Bruker, 2015)'
_computing_data_reduction 'SAINT v8.37A (Bruker, 2015)'
_computing_molecular_graphics 'Olex2 (Dolomanov et al., 2009)'
_computing_publication_material 'Olex2 (Dolomanov et al., 2009)'
_computing_structure_refinement 'XL (Sheldrick, 2008)'
_computing_structure_solution 'ShelXT (Sheldrick, 2015)'
_diffrn_ambient_temperature 100
_diffrn_detector 'Bruker PHOTON 100 area detector'
_diffrn_detector_area_resol_mean 10.5
_diffrn_detector_type 'PHOTON area detector'
_diffrn_measured_fraction_theta_full 0.979
_diffrn_measured_fraction_theta_max 0.977
_diffrn_measurement_device 'four-circle KAPPA diffractometer'
_diffrn_measurement_device_type 'Bruker APEX-II CCD'
_diffrn_measurement_method '\f and \w scans'
_diffrn_radiation_collimation '0.5 mm'
_diffrn_radiation_monochromator 'graphiteDouble Bounce Multilayer Mirror'
_diffrn_radiation_probe x-ray
_diffrn_radiation_type CuK\a
_diffrn_radiation_wavelength 1.54178
_diffrn_radiation_xray_symbol K-L~3~
_diffrn_reflns_av_R_equivalents 0.0296
_diffrn_reflns_av_unetI/netI 0.0213
_diffrn_reflns_Laue_measured_fraction_full 0.979
_diffrn_reflns_Laue_measured_fraction_max 0.977
_diffrn_reflns_limit_h_max 10
_diffrn_reflns_limit_h_min -10
_diffrn_reflns_limit_k_max 21
_diffrn_reflns_limit_k_min -28
_diffrn_reflns_limit_l_max 12
_diffrn_reflns_limit_l_min -12
_diffrn_reflns_number 20564
_diffrn_reflns_point_group_measured_fraction_full 0.979
_diffrn_reflns_point_group_measured_fraction_max 0.977
_diffrn_reflns_theta_full 67.679
_diffrn_reflns_theta_max 72.300
_diffrn_reflns_theta_min 6.747
_diffrn_source 'microfocus sealed x-ray tube'
_diffrn_source_type 'Incoatec I\mus'
_diffrn_standards_number 0
_exptl_absorpt_coefficient_mu 0.943
_exptl_absorpt_correction_T_max 0.7536
_exptl_absorpt_correction_T_min 0.6585
_exptl_absorpt_correction_type multi-scan
_exptl_absorpt_process_details
'SADABS-2014/5 (Bruker,2014/5) was used for absorption correction. wR2(int) was 0.0746 before and 0.0573 after correction. The Ratio of minimum to maximum transmission is 0.8738. The \l/2 correction factor is Not present.'
_exptl_crystal_colour colourless
_exptl_crystal_colour_primary colourless
_exptl_crystal_density_diffrn 1.348
_exptl_crystal_description block
_exptl_crystal_F_000 799
_exptl_crystal_size_max 0.2
_exptl_crystal_size_mid 0.2
_exptl_crystal_size_min 0.16
_refine_diff_density_max 0.344
_refine_diff_density_min -0.217
_refine_diff_density_rms 0.039
_refine_ls_extinction_coef 0.0149(14)
_refine_ls_extinction_expression Fc^*^=kFc[1+0.001xFc^2^\l^3^/sin(2\q)]^-1/4^
_refine_ls_extinction_method 'SHELXL-2016/6 (Sheldrick 2016)'
_refine_ls_goodness_of_fit_ref 1.062
_refine_ls_hydrogen_treatment mixed
_refine_ls_matrix_type full
_refine_ls_number_parameters 314
_refine_ls_number_reflns 3594
_refine_ls_number_restraints 156
_refine_ls_restrained_S_all 1.050
_refine_ls_R_factor_all 0.0404
_refine_ls_R_factor_gt 0.0398
_refine_ls_shift/su_max 0.001
_refine_ls_shift/su_mean 0.000
_refine_ls_structure_factor_coef Fsqd
_refine_ls_weighting_details 'w=1/[\s^2^(Fo^2^)+(0.0359P)^2^+1.1745P] where P=(Fo^2^+2Fc^2^)/3'
_refine_ls_weighting_scheme calc
_refine_ls_wR_factor_gt 0.0958
_refine_ls_wR_factor_ref 0.0962
_reflns_Friedel_coverage 0.000
_reflns_number_gt 3524
_reflns_number_total 3594
_reflns_threshold_expression 'I > 2\s(I)'
_cod_data_source_file jo7b02777_si_003.cif
_cod_data_source_block vw020959
_cod_original_formula_sum 'C20.50 H26 F3.85 O2'
_cod_database_code 4033292
_shelx_shelxl_version_number 2016/6
_shelx_space_group_comment
;
The symmetry employed for this shelxl refinement is uniquely defined
by the following loop, which should always be used as a source of
symmetry information in preference to the above space-group names.
They are only intended as comments.
;
_olex2_refinement_description
;
1. Fixed Uiso
 At 1.2 times of:
  All C(H) groups, All C(H,H) groups, All C(H,H,H,H) groups
 At 1.5 times of:
  All C(H,H,H) groups
2. Uiso/Uaniso restraints and constraints
F4A \\sim F3A \\sim C8 \\sim C21A \\sim C7A \\sim C19B \\sim C7B \\sim C19A
\\sim C21B \\sim F4B \\sim F3B \\sim C20A \\sim C20B: within 2A with sigma of
0.005 and sigma for terminal atoms of 0.005
3. Others
 Sof(H6BC)=Sof(H6BD)=1-FVAR(1)
 Sof(H6AA)=Sof(H6AB)=FVAR(1)
 Fixed Sof: F4A(0.5) F3A(0.5) C21A(0.5) H21A(0.5) H21B(0.5) H21C(0.5)
 C20A(0.5) H20A(0.5) H20B(0.5) H20C(0.5) C7A(0.5) H7A(0.5) C19B(0.5) H19B(0.5)
 C7B(0.5) H7B(0.5) C19A(0.5) H19A(0.5) C20B(0.5) H20D(0.5) H20E(0.5) H20F(0.5)
 C21B(0.5) H21D(0.5) H21E(0.5) H21F(0.5) F4B(0.5) F3B(0.5)
4.a Ternary CH refined with riding coordinates:
 C16(H16), C3(H3), C7A(H7A), C19B(H19B), C7B(H7B), C19A(H19A)
4.b Secondary CH2 refined with riding coordinates:
 C6(H6AA,H6AB), C6(H6BC,H6BD), C4(H4A,H4B)
4.c Aromatic/amide H refined with riding coordinates:
 C14(H14), C11(H11), C13(H13), C12(H12)
4.d Idealised Me refined as rotating group:
 C21A(H21A,H21B,H21C), C20A(H20A,H20B,H20C), C17(H17A,H17B,H17C), C18(H18A,
 H18B,H18C), C20B(H20D,H20E,H20F), C21B(H21D,H21E,H21F)
;
_olex2_submission_special_instructions 'No special instructions were received'

loop_
_space_group_symop_operation_xyz
'x, y, z'
'-x, y+1/2, -z+1/2'
'-x, -y, -z'
'x, -y-1/2, z-1/2'

loop_
_atom_site_label
_atom_site_type_symbol
_atom_site_fract_x
_atom_site_fract_y
_atom_site_fract_z
_atom_site_U_iso_or_equiv
_atom_site_adp_type
_atom_site_occupancy
_atom_site_site_symmetry_order
_atom_site_calc_flag
_atom_site_refinement_flags_posn
_atom_site_refinement_flags_adp
_atom_site_refinement_flags_occupancy
_atom_site_disorder_assembly
_atom_site_disorder_group
F1 F 0.68606(11) 0.64624(4) -0.01884(8) 0.0245(2) Uani 1 1 d . . . . .
F4A F 0.7775(10) 0.6584(5) 0.6993(13) 0.0189(10) Uani 0.5 1 d . U P A 1
F2 F 0.76871(10) 0.57083(3) 0.11736(8) 0.0240(2) Uani 1 1 d . . . . .
O2 O 0.61228(11) 0.72568(4) 0.42654(10) 0.0183(2) Uani 1 1 d . . . . .
O1 O 0.65395(12) 0.71486(4) 0.16798(10) 0.0190(2) Uani 1 1 d . . . . .
F3A F 0.5363(3) 0.62800(10) 0.5596(3) 0.0206(5) Uani 0.5 1 d . U P A 1
C1 C 0.73199(16) 0.65991(5) 0.22552(13) 0.0164(3) Uani 1 1 d . . . . .
C15 C 0.90423(16) 0.67269(5) 0.32678(14) 0.0175(3) Uani 1 1 d . . . . .
C6 C 0.71422(16) 0.57297(6) 0.38579(13) 0.0174(3) Uani 1 1 d . . . . .
H6AA H 0.833292 0.568873 0.396021 0.021 Uiso 0.46(3) 1 calc R . P B 1
H6AB H 0.650084 0.540763 0.326068 0.021 Uiso 0.46(3) 1 calc R . P B 1
H6BC H 0.625932 0.542950 0.351225 0.021 Uiso 0.54(3) 1 calc R . P B 2
H6BD H 0.808836 0.561605 0.356141 0.021 Uiso 0.54(3) 1 calc R . P B 2
C5 C 0.64479(15) 0.63329(5) 0.32084(13) 0.0147(3) Uani 1 1 d . . . . .
C4 C 0.46499(16) 0.62866(6) 0.21911(13) 0.0176(3) Uani 1 1 d . . . . .
H4A H 0.409758 0.667321 0.201610 0.021 Uiso 1 1 calc R . . . .
H4B H 0.398817 0.601597 0.255065 0.021 Uiso 1 1 calc R . . . .
C9 C 0.70664(15) 0.67349(5) 0.45075(13) 0.0148(3) Uani 1 1 d . . . . .
C8 C 0.69442(16) 0.63571(6) 0.57069(13) 0.0178(3) Uani 1 1 d . U . . .
C2 C 0.67153(17) 0.62012(6) 0.09754(13) 0.0186(3) Uani 1 1 d . . . . .
C14 C 1.05497(17) 0.68080(6) 0.30613(15) 0.0220(3) Uani 1 1 d . . . . .
H14 H 1.064607 0.673270 0.217158 0.026 Uiso 1 1 calc R . . . .
C16 C 0.35370(18) 0.62360(6) -0.05522(14) 0.0236(3) Uani 1 1 d . . . . .
H16 H 0.374132 0.665419 -0.072450 0.028 Uiso 1 1 calc R . . . .
C11 C 1.02541(17) 0.70364(6) 0.56946(14) 0.0212(3) Uani 1 1 d . . . . .
H11 H 1.016112 0.711638 0.658354 0.025 Uiso 1 1 calc R . . . .
C10 C 0.88870(16) 0.68378(5) 0.45792(13) 0.0163(3) Uani 1 1 d . . . . .
C3 C 0.48854(17) 0.60399(6) 0.08287(13) 0.0194(3) Uani 1 1 d . . . . .
H3 H 0.482492 0.560469 0.087109 0.023 Uiso 1 1 calc R . . . .
C13 C 1.19171(17) 0.70020(6) 0.41849(17) 0.0260(3) Uani 1 1 d . . . . .
H13 H 1.296228 0.705713 0.406560 0.031 Uiso 1 1 calc R . . . .
C12 C 1.17661(18) 0.71154(6) 0.54783(16) 0.0264(3) Uani 1 1 d . . . . .
H12 H 1.271203 0.724980 0.623266 0.032 Uiso 1 1 calc R . . . .
C21A C 0.7741(11) 0.5293(6) 0.7791(13) 0.0199(12) Uani 0.5 1 d . U P A 1
H21A H 0.665138 0.510186 0.755769 0.030 Uiso 0.5 1 calc GR . P A 1
H21B H 0.768572 0.568463 0.816169 0.030 Uiso 0.5 1 calc GR . P A 1
H21C H 0.858907 0.506235 0.850263 0.030 Uiso 0.5 1 calc GR . P A 1
C20A C 0.7949(8) 0.4674(4) 0.5734(10) 0.0206(11) Uani 0.5 1 d . U P A 1
H20A H 0.882876 0.441599 0.632616 0.031 Uiso 0.5 1 calc GR . P A 1
H20B H 0.800091 0.468703 0.478441 0.031 Uiso 0.5 1 calc GR . P A 1
H20C H 0.685577 0.452517 0.568944 0.031 Uiso 0.5 1 calc GR . P A 1
C17 C 0.1798(2) 0.61845(8) -0.04566(16) 0.0349(4) Uani 1 1 d . . . . .
H17A H 0.161382 0.578243 -0.021490 0.052 Uiso 1 1 calc GR . . . .
H17B H 0.095674 0.628810 -0.136462 0.052 Uiso 1 1 calc GR . . . .
H17C H 0.170816 0.645008 0.027119 0.052 Uiso 1 1 calc GR . . . .
C18 C 0.3607(2) 0.58721(7) -0.17980(15) 0.0328(4) Uani 1 1 d . . . . .
H18A H 0.472551 0.590000 -0.185707 0.049 Uiso 1 1 calc GR . . . .
H18B H 0.278053 0.602014 -0.266979 0.049 Uiso 1 1 calc GR . . . .
H18C H 0.335849 0.546324 -0.166412 0.049 Uiso 1 1 calc GR . . . .
C7A C 0.6931(4) 0.57239(13) 0.5327(3) 0.0164(6) Uani 0.5 1 d . U P A 1
H7A H 0.579711 0.556464 0.519891 0.020 Uiso 0.5 1 calc R . P A 1
C19B C 0.7294(4) 0.52324(12) 0.6188(3) 0.0199(5) Uani 0.5 1 d . U P A 2
H19B H 0.606827 0.514820 0.584369 0.024 Uiso 0.5 1 calc R . P A 2
C7B C 0.7732(5) 0.57604(13) 0.5471(3) 0.0173(6) Uani 0.5 1 d . U P A 2
H7B H 0.897444 0.580474 0.583510 0.021 Uiso 0.5 1 calc R . P A 2
C19A C 0.8223(4) 0.53420(12) 0.6417(3) 0.0189(5) Uani 0.5 1 d . U P A 1
H19A H 0.938999 0.548636 0.662743 0.023 Uiso 0.5 1 calc R . P A 1
C20B C 0.8326(8) 0.4737(4) 0.5832(10) 0.0228(11) Uani 0.5 1 d . U P A 2
H20D H 0.857699 0.484398 0.499131 0.034 Uiso 0.5 1 calc GR . P A 2
H20E H 0.767985 0.437378 0.565602 0.034 Uiso 0.5 1 calc GR . P A 2
H20F H 0.937192 0.468126 0.662454 0.034 Uiso 0.5 1 calc GR . P A 2
C21B C 0.8038(11) 0.5273(6) 0.7766(14) 0.0252(15) Uani 0.5 1 d . U P A 2
H21D H 0.925950 0.526657 0.805947 0.038 Uiso 0.5 1 calc GR . P A 2
H21E H 0.766064 0.494029 0.818584 0.038 Uiso 0.5 1 calc GR . P A 2
H21F H 0.767936 0.563711 0.807976 0.038 Uiso 0.5 1 calc GR . P A 2
F4B F 0.8076(10) 0.6523(5) 0.6985(13) 0.0231(13) Uani 0.5 1 d . U P A 2
F3B F 0.5389(3) 0.64982(10) 0.5874(3) 0.0216(5) Uani 0.5 1 d . U P A 2
H2 H 0.644(3) 0.7442(10) 0.504(2) 0.044(6) Uiso 1 1 d . . . . .
H1 H 0.649(3) 0.7359(10) 0.240(2) 0.045(6) Uiso 1 1 d . . . . .

loop_
_atom_site_aniso_label
_atom_site_aniso_U_11
_atom_site_aniso_U_22
_atom_site_aniso_U_33
_atom_site_aniso_U_23
_atom_site_aniso_U_13
_atom_site_aniso_U_12
F1 0.0375(5) 0.0253(4) 0.0151(4) 0.0009(3) 0.0148(3) 0.0003(3)
F4A 0.025(2) 0.0210(18) 0.0086(11) -0.0015(11) 0.0035(17) 0.0000(16)
F2 0.0319(5) 0.0192(4) 0.0233(4) -0.0021(3) 0.0126(3) 0.0054(3)
O2 0.0224(5) 0.0170(5) 0.0143(4) -0.0024(4) 0.0049(4) 0.0041(4)
O1 0.0278(5) 0.0155(5) 0.0145(4) 0.0023(4) 0.0084(4) 0.0035(4)
F3A 0.0189(8) 0.0256(13) 0.0198(11) 0.0011(9) 0.0098(8) 0.0001(10)
C1 0.0214(6) 0.0146(6) 0.0147(6) 0.0013(5) 0.0082(5) 0.0018(5)
C15 0.0209(6) 0.0132(6) 0.0190(6) 0.0014(5) 0.0079(5) 0.0009(5)
C6 0.0215(6) 0.0164(6) 0.0148(6) 0.0001(5) 0.0068(5) 0.0008(5)
C5 0.0171(6) 0.0157(6) 0.0119(6) -0.0013(5) 0.0056(5) -0.0003(5)
C4 0.0190(6) 0.0203(6) 0.0125(6) -0.0007(5) 0.0043(5) -0.0015(5)
C9 0.0159(6) 0.0153(6) 0.0124(6) -0.0012(5) 0.0040(5) 0.0007(5)
C8 0.0185(6) 0.0218(6) 0.0120(6) -0.0010(5) 0.0038(5) -0.0012(5)
C2 0.0277(7) 0.0172(6) 0.0127(6) 0.0013(5) 0.0093(5) 0.0026(5)
C14 0.0246(7) 0.0177(6) 0.0277(7) 0.0032(5) 0.0141(6) 0.0020(5)
C16 0.0301(7) 0.0226(7) 0.0144(6) 0.0007(5) 0.0029(5) -0.0002(6)
C11 0.0228(7) 0.0183(6) 0.0199(6) -0.0001(5) 0.0041(5) -0.0020(5)
C10 0.0176(6) 0.0130(6) 0.0179(6) 0.0012(5) 0.0056(5) 0.0008(4)
C3 0.0257(7) 0.0180(6) 0.0135(6) -0.0013(5) 0.0054(5) -0.0014(5)
C13 0.0199(7) 0.0212(7) 0.0388(8) 0.0054(6) 0.0126(6) 0.0006(5)
C12 0.0198(7) 0.0227(7) 0.0309(8) 0.0016(6) 0.0015(6) -0.0038(5)
C21A 0.023(2) 0.0244(17) 0.0151(15) 0.0059(13) 0.0106(18) 0.003(2)
C20A 0.023(2) 0.014(2) 0.0269(18) 0.0016(14) 0.0107(19) 0.0015(18)
C17 0.0274(8) 0.0504(10) 0.0195(7) 0.0007(7) -0.0012(6) -0.0022(7)
C18 0.0453(9) 0.0331(8) 0.0147(7) -0.0041(6) 0.0037(6) 0.0002(7)
C7A 0.0155(13) 0.0192(12) 0.0150(12) 0.0010(9) 0.0059(12) -0.0002(12)
C19B 0.0216(12) 0.0192(11) 0.0191(11) 0.0018(9) 0.0074(10) -0.0011(10)
C7B 0.0186(13) 0.0176(12) 0.0164(12) 0.0003(9) 0.0071(12) 0.0008(12)
C19A 0.0192(12) 0.0189(11) 0.0184(11) 0.0020(9) 0.0061(10) -0.0002(10)
C20B 0.024(2) 0.0182(19) 0.0232(17) 0.0042(14) 0.0043(18) -0.0028(19)
C21B 0.029(3) 0.0251(18) 0.0224(17) 0.0044(15) 0.010(2) -0.001(2)
F4B 0.026(3) 0.026(2) 0.0127(12) -0.0012(14) 0.0008(19) -0.0025(18)
F3B 0.0227(9) 0.0262(13) 0.0202(11) 0.0027(9) 0.0128(8) 0.0046(10)

loop_
_atom_type_symbol
_atom_type_description
_atom_type_scat_dispersion_real
_atom_type_scat_dispersion_imag
_atom_type_scat_source
C C 0.0181 0.0091 'International Tables Vol C Tables 4.2.6.8 and 6.1.1.4'
H H 0.0000 0.0000 'International Tables Vol C Tables 4.2.6.8 and 6.1.1.4'
F F 0.0727 0.0534 'International Tables Vol C Tables 4.2.6.8 and 6.1.1.4'
O O 0.0492 0.0322 'International Tables Vol C Tables 4.2.6.8 and 6.1.1.4'

loop_
_geom_angle_atom_site_label_1
_geom_angle_atom_site_label_2
_geom_angle_atom_site_label_3
_geom_angle
O1 C1 C15 108.06(10)
O1 C1 C5 110.03(10)
O1 C1 C2 101.82(10)
C15 C1 C5 102.77(10)
C15 C1 C2 131.40(11)
C2 C1 C5 101.78(10)
C14 C15 C1 131.53(12)
C14 C15 C10 121.14(12)
C10 C15 C1 106.87(11)
C5 C6 C7A 104.93(14)
C7B C6 C5 110.19(14)
C1 C5 C6 114.95(10)
C1 C5 C9 101.75(10)
C4 C5 C1 101.30(10)
C4 C5 C6 111.69(10)
C4 C5 C9 125.72(10)
C9 C5 C6 101.64(9)
C5 C4 C3 102.32(10)
O2 C9 C5 110.56(10)
O2 C9 C8 115.15(10)
O2 C9 C10 112.42(10)
C5 C9 C10 99.83(9)
C8 C9 C5 104.14(10)
C8 C9 C10 113.26(10)
F4A C8 C9 113.1(5)
F4A C8 C7A 125.0(5)
F3A C8 F4A 108.0(4)
F3A C8 C9 110.97(15)
F3A C8 C7A 86.16(18)
C9 C8 C7B 102.69(14)
C7A C8 C9 109.91(14)
F4B C8 C9 112.0(6)
F4B C8 C7B 100.7(4)
F4B C8 F3B 101.7(4)
F3B C8 C9 106.82(14)
F3B C8 C7B 132.44(19)
F1 C2 F2 104.74(10)
F1 C2 C1 111.64(10)
F1 C2 C3 114.19(10)
F2 C2 C1 111.04(10)
F2 C2 C3 110.66(10)
C1 C2 C3 104.73(10)
C15 C14 C13 118.55(13)
C17 C16 C3 110.87(11)
C17 C16 C18 109.17(13)
C18 C16 C3 111.12(12)
C10 C11 C12 118.42(13)
C15 C10 C9 110.60(11)
C11 C10 C15 120.04(12)
C11 C10 C9 129.29(12)
C2 C3 C4 105.16(10)
C16 C3 C4 114.32(11)
C16 C3 C2 115.14(11)
C12 C13 C14 120.48(13)
C13 C12 C11 121.36(13)
C8 C7A C6 104.11(19)
C8 C7A C19A 115.3(2)
C19A C7A C6 113.5(2)
C7B C19B C20B 102.4(4)
C21B C19B C7B 112.1(6)
C21B C19B C20B 103.2(6)
C6 C7B C8 101.65(19)
C19B C7B C6 115.3(2)
C19B C7B C8 115.3(2)
C21A C19A C20A 105.0(6)
C7A C19A C21A 109.3(4)
C7A C19A C20A 105.3(4)

loop_
_geom_bond_atom_site_label_1
_geom_bond_atom_site_label_2
_geom_bond_distance
F1 C2 1.3669(14)
F4A C8 1.353(12)
F2 C2 1.3740(15)
O2 C9 1.4146(15)
O1 C1 1.4488(15)
F3A C8 1.327(3)
C1 C15 1.5009(18)
C1 C5 1.5368(17)
C1 C2 1.5217(17)
C15 C14 1.3867(19)
C15 C10 1.4050(18)
C6 C5 1.5567(17)
C6 C7A 1.562(3)
C6 C7B 1.537(3)
C5 C4 1.5267(17)
C5 C9 1.5422(16)
C4 C3 1.5693(17)
C9 C8 1.5259(17)
C9 C10 1.5490(17)
C8 C7A 1.500(3)
C8 C7B 1.578(3)
C8 F4B 1.374(12)
C8 F3B 1.433(3)
C2 C3 1.5617(19)
C14 C13 1.390(2)
C16 C3 1.5384(18)
C16 C17 1.526(2)
C16 C18 1.532(2)
C11 C10 1.3894(18)
C11 C12 1.395(2)
C13 C12 1.387(2)
C21A C19A 1.589(13)
C20A C19A 1.662(8)
C7A C19A 1.534(4)
C19B C7B 1.524(4)
C19B C20B 1.555(10)
C19B C21B 1.505(14)
